data_7061586
loop_
_publ_author_name
'Kochurin, Matvei A.'
'Ismagilova, Alina R.'
'Zakusilo, Dmitriy N.'
'Khoroshilova, Olesya V.'
'Boyarskaya, Irina A.'
'Vasilyev, Aleksander V.'

_publ_section_title
;
 Reactions of linear conjugated dienone structures with arenes under
 superelectrophilic activation conditions. An experimental and theoretical
 study of intermediate multicentered electrophilic species
;
_journal_issue 25
_journal_name_full 'New Journal of Chemistry'
_journal_page_first 12041
_journal_page_last 12053
_journal_paper_doi 10.1039/D2NJ01828D
_journal_volume 46
_journal_year 2022
_chemical_formula_moiety 'C23 H20 O'
_chemical_formula_sum 'C23 H20 O'
_chemical_formula_weight 312.39
_space_group_crystal_system triclinic
_space_group_IT_number 2
_space_group_name_Hall '-P 1'
_space_group_name_H-M_alt 'P -1'
_atom_sites_solution_hydrogens geom
_atom_sites_solution_primary direct
_audit_creation_date 2017-04-25
_audit_creation_method
;
Olex2 1.2
(compiled 2017.03.28 svn.r3405 for OlexSys, GUI svn.r5335)
;
_audit_update_record
;
2017-04-25 deposited with the CCDC.	2022-05-23 downloaded from the CCDC.
;
_cell_angle_alpha 87.212(6)
_cell_angle_beta 84.983(5)
_cell_angle_gamma 89.862(6)
_cell_formula_units_Z 2
_cell_length_a 5.7804(3)
_cell_length_b 8.8933(7)
_cell_length_c 16.3510(11)
_cell_measurement_reflns_used 2355
_cell_measurement_temperature 100(2)
_cell_measurement_theta_max 30.3240
_cell_measurement_theta_min 3.3080
_cell_volume 836.34(10)
_computing_cell_refinement
;
CrysAlisPro, Agilent Technologies,
Version 1.171.36.32 (release 02-08-2013 CrysAlis171 .NET)
(compiled Aug  2 2013,16:46:58)
;
_computing_data_collection
;
CrysAlisPro, Agilent Technologies,
Version 1.171.36.32 (release 02-08-2013 CrysAlis171 .NET)
(compiled Aug  2 2013,16:46:58)
;
_computing_data_reduction
;
CrysAlisPro, Agilent Technologies,
Version 1.171.36.32 (release 02-08-2013 CrysAlis171 .NET)
(compiled Aug  2 2013,16:46:58)
;
_computing_molecular_graphics 'Olex2 (Dolomanov et al., 2009)'
_computing_publication_material 'Olex2 (Dolomanov et al., 2009)'
_computing_structure_refinement 'ShelXL (Sheldrick, 2015)'
_computing_structure_solution 'ShelXS (Sheldrick, 2008)'
_diffrn_ambient_temperature 100(2)
_diffrn_detector_area_resol_mean 16.2096
_diffrn_measured_fraction_theta_full 0.997
_diffrn_measured_fraction_theta_max 0.998
_diffrn_measurement_details
;
#__ type_ start__ end____ width___ exp.time_
  1 omega  -79.00   32.00   1.0000    6.0000
omega____ theta____ kappa____ phi______ frames
    -      -22.4241    0.0000   90.0000 111

#__ type_ start__ end____ width___ exp.time_
  2 omega  -80.00    4.00   1.0000    6.0000
omega____ theta____ kappa____ phi______ frames
    -      -22.4241  -77.0000  -60.0000 84

#__ type_ start__ end____ width___ exp.time_
  3 omega  -90.00  -58.00   1.0000    6.0000
omega____ theta____ kappa____ phi______ frames
    -      -22.4241  178.0000  -60.0000 32

#__ type_ start__ end____ width___ exp.time_
  4 omega  -25.00   64.00   1.0000    6.0000
omega____ theta____ kappa____ phi______ frames
    -       23.3616  -99.0000  120.0000 89

#__ type_ start__ end____ width___ exp.time_
  5 omega   -7.00   93.00   1.0000    6.0000
omega____ theta____ kappa____ phi______ frames
    -       23.3616   77.0000 -120.0000 100
;
_diffrn_measurement_device_type 'Xcalibur, Eos'
_diffrn_measurement_method '\w scans'
_diffrn_orient_matrix_UB_11 -0.0744056000
_diffrn_orient_matrix_UB_12 -0.0262706000
_diffrn_orient_matrix_UB_13 0.0345057000
_diffrn_orient_matrix_UB_21 0.0311825000
_diffrn_orient_matrix_UB_22 0.0627455000
_diffrn_orient_matrix_UB_23 0.0218843000
_diffrn_orient_matrix_UB_31 -0.0930843000
_diffrn_orient_matrix_UB_32 0.0418223000
_diffrn_orient_matrix_UB_33 -0.0152057000
_diffrn_radiation_monochromator graphite
_diffrn_radiation_type MoK\a
_diffrn_radiation_wavelength 0.71073
_diffrn_reflns_av_R_equivalents 0.0342
_diffrn_reflns_av_unetI/netI 0.0517
_diffrn_reflns_Laue_measured_fraction_full 0.997
_diffrn_reflns_Laue_measured_fraction_max 0.998
_diffrn_reflns_limit_h_max 7
_diffrn_reflns_limit_h_min -7
_diffrn_reflns_limit_k_max 11
_diffrn_reflns_limit_k_min -10
_diffrn_reflns_limit_l_max 21
_diffrn_reflns_limit_l_min -14
_diffrn_reflns_number 7027
_diffrn_reflns_point_group_measured_fraction_full 0.997
_diffrn_reflns_point_group_measured_fraction_max 0.998
_diffrn_reflns_theta_full 25.242
_diffrn_reflns_theta_max 27.491
_diffrn_reflns_theta_min 3.313
_diffrn_source 'Enhance (Mo) X-ray Source'
_exptl_absorpt_coefficient_mu 0.074
_exptl_absorpt_correction_T_max 1.00000
_exptl_absorpt_correction_T_min 0.94047
_exptl_absorpt_correction_type multi-scan
_exptl_absorpt_process_details
;
CrysAlisPro, Agilent Technologies,
Version 1.171.36.32 (release 02-08-2013 CrysAlis171 .NET)
(compiled Aug  2 2013,16:46:58)
Empirical absorption correction using spherical harmonics,
 implemented in SCALE3 ABSPACK scaling algorithm.
;
_exptl_crystal_colour colorless
_exptl_crystal_density_diffrn 1.240
_exptl_crystal_description tables
_exptl_crystal_F_000 332
_exptl_crystal_size_max 0.36
_exptl_crystal_size_mid 0.18
_exptl_crystal_size_min 0.12
_refine_diff_density_max 0.359
_refine_diff_density_min -0.254
_refine_diff_density_rms 0.058
_refine_ls_extinction_method none
_refine_ls_goodness_of_fit_ref 1.030
_refine_ls_hydrogen_treatment constr
_refine_ls_matrix_type full
_refine_ls_number_parameters 217
_refine_ls_number_reflns 3839
_refine_ls_number_restraints 0
_refine_ls_restrained_S_all 1.030
_refine_ls_R_factor_all 0.0637
_refine_ls_R_factor_gt 0.0533
_refine_ls_shift/su_max 0.000
_refine_ls_shift/su_mean 0.000
_refine_ls_structure_factor_coef Fsqd
_refine_ls_weighting_details 'w=1/[\s^2^(Fo^2^)+(0.0705P)^2^+0.2764P] where P=(Fo^2^+2Fc^2^)/3'
_refine_ls_weighting_scheme calc
_refine_ls_wR_factor_gt 0.1356
_refine_ls_wR_factor_ref 0.1470
_reflns_Friedel_coverage 0.000
_reflns_number_gt 3205
_reflns_number_total 3839
_reflns_threshold_expression 'I > 2\s(I)'
_cod_data_source_file d2nj01828d2.cif
_cod_data_source_block zak2
_cod_depositor_comments 'Adding full bibliography for 7061586--7061588.cif.'
_cod_database_code 7061586
_shelx_shelxl_version_number 2014/7
_chemical_oxdiff_formula 'N2 O3 C15 H12 s1'
_shelx_space_group_comment
;
The symmetry employed for this shelxl refinement is uniquely defined
by the following loop, which should always be used as a source of
symmetry information in preference to the above space-group names.
They are only intended as comments.
;
_reflns_odcompleteness_completeness 99.81
_reflns_odcompleteness_iscentric 1
_reflns_odcompleteness_theta 28.51
_olex2_refinement_description
;
1. Fixed Uiso
 At 1.2 times of:
  All C(H) groups, All C(H,H) groups
2.a Ternary CH refined with riding coordinates:
 C5(H5)
2.b Secondary CH2 refined with riding coordinates:
 C4(H4A,H4B)
2.c Aromatic/amide H refined with riding coordinates:
 C17(H17), C23(H23), C15(H15), C21(H21), C8(H8), C11(H11), C2(H2), C19(H19),
 C14(H14), C9(H9), C20(H20), C7(H7), C3(H3), C13(H13), C10(H10), C16(H16),
 C22(H22)
;
_olex2_submission_special_instructions 'No special instructions were received'

loop_
_space_group_symop_operation_xyz
'x, y, z'
'-x, -y, -z'

loop_
_atom_site_label
_atom_site_type_symbol
_atom_site_fract_x
_atom_site_fract_y
_atom_site_fract_z
_atom_site_U_iso_or_equiv
_atom_site_adp_type
_atom_site_occupancy
_atom_site_site_symmetry_order
_atom_site_calc_flag
_atom_site_refinement_flags_posn
_atom_site_refinement_flags_adp
_atom_site_refinement_flags_occupancy
_atom_site_disorder_assembly
_atom_site_disorder_group
C5 C 0.1916(2) 0.97337(16) 0.29130(9) 0.0183(3) Uani 1 1 d . . . . .
H5 H 0.0368 0.9361 0.3118 0.022 Uiso 1 1 calc R . . . .
C17 C 0.5526(2) 0.80637(16) 0.29828(9) 0.0201(3) Uani 1 1 d . . . . .
H17 H 0.5725 0.8104 0.2412 0.024 Uiso 1 1 calc R . . . .
C18 C -0.0830(2) 1.29505(16) -0.02597(9) 0.0187(3) Uani 1 1 d . . . . .
C6 C 0.2023(2) 1.13861(16) 0.31245(8) 0.0175(3) Uani 1 1 d . . . . .
C23 C -0.2595(3) 1.39179(18) -0.04827(9) 0.0227(3) Uani 1 1 d . . . . .
H23 H -0.4047 1.3859 -0.0189 0.027 Uiso 1 1 calc R . . . .
O1 O -0.33584(18) 1.16479(15) 0.07474(8) 0.0341(3) Uani 1 1 d . . . . .
C15 C 0.6832(3) 0.71874(17) 0.42805(10) 0.0243(3) Uani 1 1 d . . . . .
H15 H 0.7883 0.6651 0.4580 0.029 Uiso 1 1 calc R . . . .
C1 C -0.1339(3) 1.18894(17) 0.04760(9) 0.0222(3) Uani 1 1 d . . . . .
C12 C 0.3668(2) 0.88167(16) 0.33770(9) 0.0185(3) Uani 1 1 d . . . . .
C21 C -0.0066(3) 1.50462(18) -0.15815(9) 0.0255(3) Uani 1 1 d . . . . .
H21 H 0.0198 1.5752 -0.2018 0.031 Uiso 1 1 calc R . . . .
C8 C 0.4112(3) 1.37344(18) 0.31308(9) 0.0232(3) Uani 1 1 d . . . . .
H8 H 0.5442 1.4302 0.2978 0.028 Uiso 1 1 calc R . . . .
C11 C 0.0170(2) 1.20374(17) 0.35803(9) 0.0199(3) Uani 1 1 d . . . . .
H11 H -0.1165 1.1473 0.3732 0.024 Uiso 1 1 calc R . . . .
C4 C 0.2179(3) 0.95256(17) 0.19780(9) 0.0209(3) Uani 1 1 d . . . . .
H4A H 0.3670 0.9927 0.1751 0.025 Uiso 1 1 calc R . . . .
H4B H 0.2160 0.8459 0.1880 0.025 Uiso 1 1 calc R . . . .
C2 C 0.0636(3) 1.11915(17) 0.08739(9) 0.0220(3) Uani 1 1 d . . . . .
H2 H 0.2145 1.1388 0.0649 0.026 Uiso 1 1 calc R . . . .
C19 C 0.1333(3) 1.30286(17) -0.07160(9) 0.0216(3) Uani 1 1 d . . . . .
H19 H 0.2525 1.2385 -0.0579 0.026 Uiso 1 1 calc R . . . .
C14 C 0.4982(3) 0.79324(18) 0.46830(10) 0.0289(4) Uani 1 1 d . . . . .
H14 H 0.4795 0.7894 0.5254 0.035 Uiso 1 1 calc R . . . .
C9 C 0.2263(3) 1.43714(17) 0.35935(9) 0.0235(3) Uani 1 1 d . . . . .
H9 H 0.2355 1.5357 0.3753 0.028 Uiso 1 1 calc R . . . .
C20 C 0.1694(3) 1.40731(18) -0.13751(9) 0.0244(3) Uani 1 1 d . . . . .
H20 H 0.3129 1.4120 -0.1681 0.029 Uiso 1 1 calc R . . . .
C7 C 0.3996(2) 1.22615(17) 0.28943(9) 0.0207(3) Uani 1 1 d . . . . .
H7 H 0.5241 1.1854 0.2580 0.025 Uiso 1 1 calc R . . . .
C3 C 0.0289(3) 1.02931(17) 0.15442(9) 0.0213(3) Uani 1 1 d . . . . .
H3 H -0.1236 1.0127 0.1761 0.026 Uiso 1 1 calc R . . . .
C13 C 0.3416(3) 0.87324(18) 0.42360(9) 0.0258(3) Uani 1 1 d . . . . .
H13 H 0.2178 0.9220 0.4512 0.031 Uiso 1 1 calc R . . . .
C10 C 0.0280(3) 1.35197(18) 0.38142(9) 0.0231(3) Uani 1 1 d . . . . .
H10 H -0.0975 1.3937 0.4118 0.028 Uiso 1 1 calc R . . . .
C16 C 0.7098(3) 0.72488(17) 0.34302(10) 0.0221(3) Uani 1 1 d . . . . .
H16 H 0.8325 0.6747 0.3157 0.027 Uiso 1 1 calc R . . . .
C22 C -0.2216(3) 1.49644(18) -0.11359(10) 0.0259(3) Uani 1 1 d . . . . .
H22 H -0.3403 1.5611 -0.1275 0.031 Uiso 1 1 calc R . . . .

loop_
_atom_site_aniso_label
_atom_site_aniso_U_11
_atom_site_aniso_U_22
_atom_site_aniso_U_33
_atom_site_aniso_U_23
_atom_site_aniso_U_13
_atom_site_aniso_U_12
C5 0.0199(7) 0.0154(7) 0.0195(7) 0.0012(5) -0.0017(5) 0.0001(5)
C17 0.0248(7) 0.0169(7) 0.0184(7) 0.0008(5) -0.0028(6) 0.0011(6)
C18 0.0222(7) 0.0174(7) 0.0173(7) -0.0025(5) -0.0057(5) 0.0009(5)
C6 0.0219(7) 0.0149(7) 0.0162(6) 0.0013(5) -0.0063(5) 0.0028(5)
C23 0.0224(7) 0.0249(8) 0.0214(7) -0.0028(6) -0.0038(6) 0.0029(6)
O1 0.0209(6) 0.0435(8) 0.0361(7) 0.0139(6) -0.0023(5) -0.0011(5)
C15 0.0315(8) 0.0168(7) 0.0260(8) 0.0004(6) -0.0111(6) 0.0029(6)
C1 0.0215(7) 0.0226(8) 0.0228(7) -0.0004(6) -0.0042(6) 0.0002(6)
C12 0.0243(7) 0.0118(6) 0.0195(7) 0.0009(5) -0.0039(5) -0.0012(5)
C21 0.0376(9) 0.0230(8) 0.0164(7) 0.0006(6) -0.0058(6) 0.0000(6)
C8 0.0257(7) 0.0211(8) 0.0234(7) 0.0047(6) -0.0077(6) -0.0029(6)
C11 0.0198(7) 0.0190(7) 0.0208(7) 0.0012(6) -0.0030(5) 0.0016(5)
C4 0.0259(7) 0.0176(7) 0.0195(7) -0.0004(6) -0.0044(6) 0.0020(6)
C2 0.0212(7) 0.0210(8) 0.0241(7) 0.0005(6) -0.0051(6) 0.0015(6)
C19 0.0226(7) 0.0208(7) 0.0221(7) -0.0031(6) -0.0049(6) 0.0028(6)
C14 0.0462(10) 0.0235(8) 0.0178(7) -0.0016(6) -0.0070(7) 0.0075(7)
C9 0.0367(8) 0.0137(7) 0.0216(7) -0.0009(6) -0.0119(6) 0.0038(6)
C20 0.0279(8) 0.0263(8) 0.0188(7) -0.0035(6) 0.0008(6) -0.0007(6)
C7 0.0208(7) 0.0204(7) 0.0205(7) 0.0007(6) -0.0014(5) 0.0026(6)
C3 0.0226(7) 0.0197(7) 0.0223(7) -0.0025(6) -0.0044(6) 0.0001(6)
C13 0.0341(8) 0.0222(8) 0.0210(7) -0.0020(6) -0.0015(6) 0.0080(6)
C10 0.0274(8) 0.0230(8) 0.0194(7) -0.0026(6) -0.0041(6) 0.0089(6)
C16 0.0227(7) 0.0179(7) 0.0257(8) 0.0003(6) -0.0031(6) 0.0021(6)
C22 0.0312(8) 0.0248(8) 0.0227(7) -0.0007(6) -0.0087(6) 0.0071(6)

loop_
_atom_type_symbol
_atom_type_description
_atom_type_scat_dispersion_real
_atom_type_scat_dispersion_imag
_atom_type_scat_source
C C 0.0033 0.0016 'International Tables Vol C Tables 4.2.6.8 and 6.1.1.4'
H H 0.0000 0.0000 'International Tables Vol C Tables 4.2.6.8 and 6.1.1.4'
O O 0.0106 0.0060 'International Tables Vol C Tables 4.2.6.8 and 6.1.1.4'

loop_
_geom_angle_atom_site_label_1
_geom_angle_atom_site_label_2
_geom_angle_atom_site_label_3
_geom_angle
_geom_angle_site_symmetry_1
_geom_angle_site_symmetry_3
_geom_angle_publ_flag
C6 C5 H5 106.9 . . ?
C6 C5 C4 112.61(11) . . ?
C12 C5 H5 106.9 . . ?
C12 C5 C6 109.90(11) . . ?
C12 C5 C4 113.14(12) . . ?
C4 C5 H5 106.9 . . ?
C12 C17 H17 119.4 . . ?
C12 C17 C16 121.10(14) . . ?
C16 C17 H17 119.4 . . ?
C23 C18 C1 117.88(13) . . ?
C23 C18 C19 119.05(13) . . ?
C19 C18 C1 123.05(13) . . ?
C11 C6 C5 120.32(13) . . ?
C11 C6 C7 118.39(13) . . ?
C7 C6 C5 121.24(13) . . ?
C18 C23 H23 119.6 . . ?
C22 C23 C18 120.90(14) . . ?
C22 C23 H23 119.6 . . ?
C14 C15 H15 120.2 . . ?
C16 C15 H15 120.2 . . ?
C16 C15 C14 119.52(14) . . ?
O1 C1 C18 119.81(13) . . ?
O1 C1 C2 121.52(14) . . ?
C2 C1 C18 118.64(12) . . ?
C17 C12 C5 122.94(13) . . ?
C17 C12 C13 118.06(13) . . ?
C13 C12 C5 119.00(13) . . ?
C20 C21 H21 120.1 . . ?
C22 C21 H21 120.1 . . ?
C22 C21 C20 119.87(14) . . ?
C9 C8 H8 119.6 . . ?
C7 C8 H8 119.6 . . ?
C7 C8 C9 120.78(14) . . ?
C6 C11 H11 119.4 . . ?
C6 C11 C10 121.19(14) . . ?
C10 C11 H11 119.4 . . ?
C5 C4 H4A 109.1 . . ?
C5 C4 H4B 109.1 . . ?
H4A C4 H4B 107.8 . . ?
C3 C4 C5 112.49(12) . . ?
C3 C4 H4A 109.1 . . ?
C3 C4 H4B 109.1 . . ?
C1 C2 H2 119.4 . . ?
C3 C2 C1 121.19(14) . . ?
C3 C2 H2 119.4 . . ?
C18 C19 H19 120.2 . . ?
C20 C19 C18 119.70(14) . . ?
C20 C19 H19 120.2 . . ?
C15 C14 H14 119.9 . . ?
C13 C14 C15 120.25(14) . . ?
C13 C14 H14 119.9 . . ?
C8 C9 H9 120.4 . . ?
C10 C9 C8 119.24(14) . . ?
C10 C9 H9 120.4 . . ?
C21 C20 C19 120.64(14) . . ?
C21 C20 H20 119.7 . . ?
C19 C20 H20 119.7 . . ?
C6 C7 H7 119.8 . . ?
C8 C7 C6 120.45(13) . . ?
C8 C7 H7 119.8 . . ?
C4 C3 H3 117.7 . . ?
C2 C3 C4 124.67(14) . . ?
C2 C3 H3 117.7 . . ?
C12 C13 H13 119.5 . . ?
C14 C13 C12 121.02(14) . . ?
C14 C13 H13 119.5 . . ?
C11 C10 H10 120.0 . . ?
C9 C10 C11 119.94(14) . . ?
C9 C10 H10 120.0 . . ?
C17 C16 H16 120.0 . . ?
C15 C16 C17 120.04(14) . . ?
C15 C16 H16 120.0 . . ?
C23 C22 H22 120.1 . . ?
C21 C22 C23 119.83(15) . . ?
C21 C22 H22 120.1 . . ?

loop_
_geom_bond_atom_site_label_1
_geom_bond_atom_site_label_2
_geom_bond_distance
_geom_bond_site_symmetry_2
_geom_bond_publ_flag
C5 H5 0.9800 . ?
C5 C6 1.5285(19) . ?
C5 C12 1.5284(19) . ?
C5 C4 1.543(2) . ?
C17 H17 0.9300 . ?
C17 C12 1.391(2) . ?
C17 C16 1.395(2) . ?
C18 C23 1.395(2) . ?
C18 C1 1.501(2) . ?
C18 C19 1.399(2) . ?
C6 C11 1.392(2) . ?
C6 C7 1.396(2) . ?
C23 H23 0.9300 . ?
C23 C22 1.385(2) . ?
O1 C1 1.2274(18) . ?
C15 H15 0.9300 . ?
C15 C14 1.389(2) . ?
C15 C16 1.384(2) . ?
C1 C2 1.483(2) . ?
C12 C13 1.398(2) . ?
C21 H21 0.9300 . ?
C21 C20 1.387(2) . ?
C21 C22 1.385(2) . ?
C8 H8 0.9300 . ?
C8 C9 1.390(2) . ?
C8 C7 1.387(2) . ?
C11 H11 0.9300 . ?
C11 C10 1.393(2) . ?
C4 H4A 0.9700 . ?
C4 H4B 0.9700 . ?
C4 C3 1.499(2) . ?
C2 H2 0.9300 . ?
C2 C3 1.325(2) . ?
C19 H19 0.9300 . ?
C19 C20 1.390(2) . ?
C14 H14 0.9300 . ?
C14 C13 1.386(2) . ?
C9 H9 0.9300 . ?
C9 C10 1.387(2) . ?
C20 H20 0.9300 . ?
C7 H7 0.9300 . ?
C3 H3 0.9300 . ?
C13 H13 0.9300 . ?
C10 H10 0.9300 . ?
C16 H16 0.9300 . ?
C22 H22 0.9300 . ?

loop_
_geom_torsion_atom_site_label_1
_geom_torsion_atom_site_label_2
_geom_torsion_atom_site_label_3
_geom_torsion_atom_site_label_4
_geom_torsion
_geom_torsion_site_symmetry_1
_geom_torsion_site_symmetry_2
_geom_torsion_site_symmetry_3
_geom_torsion_site_symmetry_4
_geom_torsion_publ_flag
C5 C6 C11 C10 176.77(13) . . . . ?
C5 C6 C7 C8 -176.39(13) . . . . ?
C5 C12 C13 C14 -179.03(14) . . . . ?
C5 C4 C3 C2 131.13(16) . . . . ?
C17 C12 C13 C14 0.5(2) . . . . ?
C18 C23 C22 C21 0.7(2) . . . . ?
C18 C1 C2 C3 177.31(14) . . . . ?
C18 C19 C20 C21 0.4(2) . . . . ?
C6 C5 C12 C17 -117.38(15) . . . . ?
C6 C5 C12 C13 62.15(17) . . . . ?
C6 C5 C4 C3 -61.00(16) . . . . ?
C6 C11 C10 C9 -0.1(2) . . . . ?
C23 C18 C1 O1 16.2(2) . . . . ?
C23 C18 C1 C2 -161.91(14) . . . . ?
C23 C18 C19 C20 0.7(2) . . . . ?
O1 C1 C2 C3 -0.8(2) . . . . ?
C15 C14 C13 C12 -0.5(3) . . . . ?
C1 C18 C23 C22 177.55(14) . . . . ?
C1 C18 C19 C20 -178.05(14) . . . . ?
C1 C2 C3 C4 179.11(14) . . . . ?
C12 C5 C6 C11 -111.58(14) . . . . ?
C12 C5 C6 C7 66.04(16) . . . . ?
C12 C5 C4 C3 173.62(12) . . . . ?
C12 C17 C16 C15 -0.4(2) . . . . ?
C8 C9 C10 C11 0.8(2) . . . . ?
C11 C6 C7 C8 1.3(2) . . . . ?
C4 C5 C6 C11 121.29(14) . . . . ?
C4 C5 C6 C7 -61.09(17) . . . . ?
C4 C5 C12 C17 9.45(19) . . . . ?
C4 C5 C12 C13 -171.03(13) . . . . ?
C19 C18 C23 C22 -1.2(2) . . . . ?
C19 C18 C1 O1 -165.07(15) . . . . ?
C19 C18 C1 C2 16.8(2) . . . . ?
C14 C15 C16 C17 0.5(2) . . . . ?
C9 C8 C7 C6 -0.6(2) . . . . ?
C20 C21 C22 C23 0.4(2) . . . . ?
C7 C6 C11 C10 -0.9(2) . . . . ?
C7 C8 C9 C10 -0.4(2) . . . . ?
C16 C17 C12 C5 179.46(13) . . . . ?
C16 C17 C12 C13 -0.1(2) . . . . ?
C16 C15 C14 C13 0.0(2) . . . . ?
C22 C21 C20 C19 -1.0(2) . . . . ?
